data_4110796
loop_
_publ_author_name
'Masahito Ochiai'
'Norihiro Tada'
'Kentaro Murai'
'Satoru Goto'
'Motoo Shiro'

_publ_section_title
;
 Synthesis and Characterization of Bromonium Ylides and Their Unusual
 Ligand Transfer Reactions with N-Heterocycles
;
_journal_name_full 'Journal of the American Chemical Society'
_journal_page_first 9608
_journal_page_last 9609
_journal_paper_doi 10.1021/ja063492+
_journal_volume 128
_journal_year 2006
_chemical_formula_moiety 'C9  Br F18 O4 S2, C12 H9 F3 N'
_chemical_formula_sum 'C21 H9 Br F21 N O4 S2'
_chemical_formula_weight 882.30
_space_group_IT_number 14
_symmetry_cell_setting monoclinic
_symmetry_Int_Tables_number 14
_symmetry_space_group_name_Hall '-P 2yn'
_symmetry_space_group_name_H-M 'P 1 21/n 1'
_audit_creation_date 2005-10-07
_audit_creation_method 'by CrystalStructure 3.7.0'
_cell_angle_alpha 90.0000
_cell_angle_beta 99.204(5)
_cell_angle_gamma 90.0000
_cell_formula_units_Z 4
_cell_length_a 16.4499(12)
_cell_length_b 10.4918(7)
_cell_length_c 16.6856(12)
_cell_measurement_reflns_used 29498
_cell_measurement_temperature 93.1
_cell_measurement_theta_max 68.2
_cell_measurement_theta_min 3.5
_cell_volume 2842.7(3)
_computing_cell_refinement 'PROCESS-AUTO (Rigaku, 1998)'
_computing_data_collection 'PROCESS-AUTO (Rigaku, 1998)'
_computing_data_reduction 'CrystalStructure (R/MSC, Rigaku, 2005)'
_computing_molecular_graphics 'ORTEP (Johnson, 1976)'
_computing_publication_material 'CrystalStructure (R/MSC, Rigaku, 2005)'
_computing_structure_refinement 'SHELXL97 (Sheldrick, 1997)'
_computing_structure_solution 'SHELXS97 (Sheldrick, 1997)'
_diffrn_detector_area_resol_mean 10.00
_diffrn_measured_fraction_theta_full 0.986
_diffrn_measured_fraction_theta_max 0.986
_diffrn_measurement_device_type 'Rigaku RAXIS-RAPID'
_diffrn_measurement_method \w
_diffrn_radiation_type 'Cu K\a'
_diffrn_radiation_wavelength 1.54187
_diffrn_reflns_av_R_equivalents 0.078
_diffrn_reflns_limit_h_max 19
_diffrn_reflns_limit_h_min -19
_diffrn_reflns_limit_k_max 12
_diffrn_reflns_limit_k_min -12
_diffrn_reflns_limit_l_max 20
_diffrn_reflns_limit_l_min -20
_diffrn_reflns_number 32413
_diffrn_reflns_theta_full 68.24
_diffrn_reflns_theta_max 68.24
_exptl_absorpt_coefficient_mu 4.995
_exptl_absorpt_correction_T_max 0.905
_exptl_absorpt_correction_T_min 0.630
_exptl_absorpt_correction_type multi-scan
_exptl_absorpt_process_details
;
    Higashi, T. (1995). Program for Absorption Correction.
    Rigaku Corporation, Tokyo, Japan.
;
_exptl_crystal_colour colorless
_exptl_crystal_density_diffrn 2.061
_exptl_crystal_description needle
_exptl_crystal_F_000 1720.00
_exptl_crystal_size_max 0.20
_exptl_crystal_size_mid 0.07
_exptl_crystal_size_min 0.02
_refine_diff_density_max 0.80
_refine_diff_density_min -1.84
_refine_ls_extinction_method none
_refine_ls_goodness_of_fit_ref 1.087
_refine_ls_hydrogen_treatment constr
_refine_ls_number_parameters 452
_refine_ls_number_reflns 5136
_refine_ls_R_factor_gt 0.0650
_refine_ls_shift/su_max 0.0000
_refine_ls_structure_factor_coef Fsqd
_refine_ls_weighting_details 'w = 1/[\s^2^(Fo^2^)+(0.1176P)^2^+9.9892P] where P=(Fo^2^+2Fc^2^)/3'
_refine_ls_weighting_scheme calc
_refine_ls_wR_factor_ref 0.2136
_reflns_number_gt 4340
_reflns_number_total 5136
_reflns_threshold_expression F^2^>2.0\s(F^2^)
_cod_data_source_file ja063492si20060519_032139.cif
_cod_data_source_block '_RGK1225'
_cod_original_formula_sum 'C21 H9 Br F21 N O4 S2 '
_cod_database_code 4110796

loop_
_symmetry_equiv_pos_site_id
_symmetry_equiv_pos_as_xyz
1 +X,+Y,+Z
2 1/2-X,1/2+Y,1/2-Z
3 -X,-Y,-Z
4 1/2+X,1/2-Y,1/2+Z

loop_
_atom_site_label
_atom_site_type_symbol
_atom_site_fract_x
_atom_site_fract_y
_atom_site_fract_z
_atom_site_U_iso_or_equiv
_atom_site_adp_type
_atom_site_occupancy
_atom_site_symmetry_multiplicity
_atom_site_calc_flag
_atom_site_refinement_flags
Br(1) Br 0.77640(4) 0.79728(6) 0.19183(4) 0.0377(2) Uani 1.00 1 d .
S(1) S 0.59978(8) 0.70442(11) 0.18502(6) 0.0194(3) Uani 1.00 1 d .
S(2) S 0.72326(6) 0.53232(11) 0.13192(6) 0.0187(2) Uani 1.00 1 d .
F(1) F 0.60159(19) 0.5437(2) 0.30683(18) 0.0251(6) Uani 1.00 1 d .
F(2) F 0.66711(18) 0.7220(2) 0.33814(18) 0.0254(6) Uani 1.00 1 d .
F(3) F 0.45531(18) 0.7040(2) 0.27286(19) 0.0283(7) Uani 1.00 1 d .
F(4) F 0.5320(2) 0.8523(2) 0.33733(19) 0.0297(7) Uani 1.00 1 d .
F(5) F 0.4749(2) 0.5510(2) 0.3958(2) 0.0360(8) Uani 1.00 1 d .
F(6) F 0.5802(2) 0.6567(3) 0.46004(19) 0.0380(8) Uani 1.00 1 d .
F(7) F 0.3816(2) 0.7765(3) 0.4043(2) 0.0375(8) Uani 1.00 1 d .
F(8) F 0.4854(2) 0.8517(3) 0.4848(2) 0.0439(9) Uani 1.00 1 d .
F(9) F 0.4288(2) 0.6776(3) 0.5145(2) 0.0444(9) Uani 1.00 1 d .
F(10) F 0.63158(18) 0.5592(3) -0.01107(18) 0.0306(7) Uani 1.00 1 d .
F(11) F 0.7453(2) 0.6706(2) 0.00583(19) 0.0311(7) Uani 1.00 1 d .
F(12) F 0.74219(19) 0.3372(2) 0.00886(18) 0.0272(6) Uani 1.00 1 d .
F(13) F 0.83706(18) 0.4742(3) -0.01110(18) 0.0287(7) Uani 1.00 1 d .
F(14) F 0.6516(2) 0.3866(3) -0.12925(19) 0.0343(7) Uani 1.00 1 d .
F(15) F 0.7171(2) 0.5625(3) -0.14735(19) 0.0337(7) Uani 1.00 1 d .
F(16) F 0.7450(2) 0.3456(4) -0.2376(2) 0.0504(10) Uani 1.00 1 d .
F(17) F 0.8502(2) 0.4371(3) -0.1680(2) 0.0419(8) Uani 1.00 1 d .
F(18) F 0.8058(2) 0.2585(3) -0.1265(2) 0.0435(9) Uani 1.00 1 d .
F(19) F 0.7321(2) 0.4726(4) 0.5871(2) 0.0457(9) Uani 1.00 1 d .
F(20) F 0.8279(2) 0.5601(3) 0.6712(2) 0.0457(9) Uani 1.00 1 d .
F(21) F 0.8474(2) 0.3756(3) 0.6227(2) 0.0438(9) Uani 1.00 1 d .
O(1) O 0.5846(2) 0.8396(3) 0.1805(2) 0.0236(7) Uani 1.00 1 d .
O(2) O 0.5403(2) 0.6189(3) 0.1424(2) 0.0223(7) Uani 1.00 1 d .
O(3) O 0.8102(2) 0.5128(3) 0.1550(2) 0.0236(7) Uani 1.00 1 d .
O(4) O 0.6656(2) 0.4326(3) 0.1406(2) 0.0247(8) Uani 1.00 1 d .
N(1) N 0.9538(2) 0.6979(3) 0.3419(2) 0.0207(9) Uani 1.00 1 d .
C(1) C 0.6948(3) 0.6706(4) 0.1691(3) 0.0224(10) Uani 1.00 1 d .
C(2) C 0.5992(3) 0.6720(4) 0.2945(3) 0.0217(10) Uani 1.00 1 d .
C(3) C 0.5223(3) 0.7250(4) 0.3275(3) 0.0224(10) Uani 1.00 1 d .
C(4) C 0.5085(3) 0.6671(5) 0.4092(3) 0.0266(11) Uani 1.00 1 d .
C(5) C 0.4489(3) 0.7464(5) 0.4540(3) 0.0324(12) Uani 1.00 1 d .
C(6) C 0.7128(3) 0.5563(4) 0.0214(3) 0.0222(10) Uani 1.00 1 d .
C(7) C 0.7552(2) 0.4511(4) -0.0232(3) 0.0220(10) Uani 1.00 1 d .
C(8) C 0.7253(3) 0.4438(5) -0.1161(3) 0.0283(11) Uani 1.00 1 d .
C(9) C 0.7834(4) 0.3693(6) -0.1630(3) 0.0385(14) Uani 1.00 1 d .
C(10) C 0.9166(3) 0.6497(4) 0.4086(3) 0.0211(10) Uani 1.00 1 d .
C(11) C 0.8407(3) 0.5867(4) 0.3915(3) 0.0238(10) Uani 1.00 1 d .
C(12) C 0.8072(3) 0.5378(5) 0.4557(3) 0.0256(11) Uani 1.00 1 d .
C(13) C 0.8474(3) 0.5513(5) 0.5344(3) 0.0262(11) Uani 1.00 1 d .
C(14) C 0.9219(3) 0.6147(5) 0.5509(3) 0.0314(12) Uani 1.00 1 d .
C(15) C 0.9569(3) 0.6646(5) 0.4873(3) 0.0276(11) Uani 1.00 1 d .
C(16) C 0.8137(3) 0.4916(5) 0.6038(3) 0.0326(12) Uani 1.00 1 d .
C(17) C 0.9531(3) 0.6242(4) 0.2751(3) 0.0236(10) Uani 1.00 1 d .
C(18) C 0.9864(3) 0.6676(5) 0.2102(3) 0.0259(11) Uani 1.00 1 d .
C(19) C 1.0232(3) 0.7876(4) 0.2137(3) 0.0280(11) Uani 1.00 1 d .
C(20) C 1.0238(3) 0.8607(5) 0.2827(3) 0.0287(11) Uani 1.00 1 d .
C(21) C 0.9877(3) 0.8158(4) 0.3457(3) 0.0246(11) Uani 1.00 1 d .
H(11) H 0.8131 0.5778 0.3372 0.029 Uiso 1.00 1 c R
H(12) H 0.7559 0.4944 0.4456 0.031 Uiso 1.00 1 c R
H(14) H 0.9489 0.6241 0.6054 0.038 Uiso 1.00 1 c R
H(15) H 1.0080 0.7085 0.4978 0.033 Uiso 1.00 1 c R
H(17) H 0.9292 0.5416 0.2733 0.028 Uiso 1.00 1 c R
H(18) H 0.9845 0.6162 0.1630 0.031 Uiso 1.00 1 c R
H(19) H 1.0473 0.8186 0.1695 0.034 Uiso 1.00 1 c R
H(20) H 1.0492 0.9422 0.2864 0.034 Uiso 1.00 1 c R
H(21) H 0.9865 0.8676 0.3922 0.029 Uiso 1.00 1 c R

loop_
_atom_site_aniso_label
_atom_site_aniso_U_11
_atom_site_aniso_U_22
_atom_site_aniso_U_33
_atom_site_aniso_U_12
_atom_site_aniso_U_13
_atom_site_aniso_U_23
Br(1) 0.0358(4) 0.0325(4) 0.0431(4) -0.0001(2) 0.0009(3) -0.0035(2)
S(1) 0.0207(6) 0.0166(6) 0.0198(5) 0.0010(4) -0.0002(5) -0.0005(4)
S(2) 0.0189(6) 0.0174(5) 0.0193(5) 0.0004(4) 0.0011(4) -0.0002(4)
F(1) 0.0320(16) 0.0174(14) 0.0258(15) 0.0042(11) 0.0042(13) 0.0019(11)
F(2) 0.0192(14) 0.0311(16) 0.0239(15) 0.0002(12) -0.0025(12) -0.0040(12)
F(3) 0.0189(15) 0.0375(18) 0.0269(16) 0.0022(12) -0.0010(13) -0.0046(12)
F(4) 0.0355(18) 0.0171(15) 0.0379(17) 0.0026(12) 0.0100(14) -0.0044(12)
F(5) 0.050(2) 0.0221(16) 0.0401(18) -0.0027(14) 0.0198(16) -0.0020(13)
F(6) 0.0388(19) 0.049(2) 0.0257(16) 0.0135(16) 0.0026(14) 0.0028(15)
F(7) 0.0306(18) 0.046(2) 0.0363(18) 0.0088(15) 0.0078(15) -0.0030(15)
F(8) 0.047(2) 0.041(2) 0.046(2) -0.0053(17) 0.0148(17) -0.0214(16)
F(9) 0.056(2) 0.049(2) 0.0328(18) 0.0077(18) 0.0216(17) 0.0042(16)
F(10) 0.0210(15) 0.0442(19) 0.0247(15) 0.0097(13) -0.0016(12) -0.0006(13)
F(11) 0.0436(19) 0.0212(15) 0.0293(16) 0.0002(13) 0.0077(14) 0.0050(12)
F(12) 0.0355(17) 0.0204(15) 0.0260(15) 0.0024(12) 0.0057(13) 0.0011(12)
F(13) 0.0191(15) 0.0393(18) 0.0276(15) -0.0006(13) 0.0036(12) -0.0038(13)
F(14) 0.0270(17) 0.047(2) 0.0266(16) -0.0090(14) -0.0027(13) -0.0048(14)
F(15) 0.0387(19) 0.0379(19) 0.0239(16) 0.0056(14) 0.0034(14) 0.0069(13)
F(16) 0.055(2) 0.073(2) 0.0235(17) -0.005(2) 0.0093(16) -0.0140(18)
F(17) 0.0360(19) 0.056(2) 0.0376(19) -0.0014(16) 0.0177(16) -0.0015(16)
F(18) 0.054(2) 0.040(2) 0.040(2) 0.0094(17) 0.0171(17) -0.0035(16)
F(19) 0.0351(19) 0.066(2) 0.0362(19) -0.0054(17) 0.0070(15) 0.0124(17)
F(20) 0.063(2) 0.049(2) 0.0264(17) -0.0106(19) 0.0108(17) -0.0058(15)
F(21) 0.052(2) 0.039(2) 0.040(2) 0.0086(17) 0.0073(17) 0.0160(16)
O(1) 0.0264(19) 0.0169(17) 0.0261(18) 0.0050(14) 0.0000(15) 0.0024(14)
O(2) 0.0210(18) 0.0210(18) 0.0237(17) -0.0004(14) 0.0001(14) -0.0022(14)
O(3) 0.0201(18) 0.0245(18) 0.0251(18) 0.0014(14) 0.0001(14) 0.0004(14)
O(4) 0.0280(19) 0.0183(18) 0.0287(19) -0.0031(14) 0.0066(15) -0.0006(14)
N(1) 0.016(2) 0.018(2) 0.027(2) -0.0009(15) -0.0025(17) -0.0019(16)
C(1) 0.021(2) 0.018(2) 0.027(2) -0.004(2) -0.001(2) -0.006(2)
C(2) 0.024(2) 0.015(2) 0.025(2) 0.0049(19) 0.001(2) -0.0005(19)
C(3) 0.021(2) 0.018(2) 0.027(2) 0.0023(19) 0.002(2) -0.002(2)
C(4) 0.030(2) 0.024(2) 0.025(2) 0.002(2) 0.004(2) -0.002(2)
C(5) 0.035(3) 0.033(3) 0.031(2) 0.003(2) 0.014(2) -0.010(2)
C(6) 0.018(2) 0.024(2) 0.024(2) -0.000(2) -0.000(2) 0.002(2)
C(7) 0.017(2) 0.023(2) 0.025(2) 0.0005(19) 0.001(2) 0.000(2)
C(8) 0.028(2) 0.034(3) 0.023(2) -0.001(2) 0.006(2) 0.001(2)
C(9) 0.038(3) 0.050(3) 0.030(3) -0.001(2) 0.012(2) -0.006(2)
C(10) 0.019(2) 0.017(2) 0.026(2) 0.0020(19) -0.001(2) -0.0034(19)
C(11) 0.021(2) 0.021(2) 0.026(2) 0.000(2) -0.005(2) -0.002(2)
C(12) 0.022(2) 0.026(2) 0.028(2) -0.002(2) -0.002(2) -0.001(2)
C(13) 0.030(2) 0.024(2) 0.023(2) 0.004(2) 0.002(2) 0.001(2)
C(14) 0.029(3) 0.037(3) 0.024(2) 0.000(2) -0.007(2) -0.001(2)
C(15) 0.021(2) 0.031(2) 0.028(2) -0.002(2) -0.006(2) -0.003(2)
C(16) 0.033(3) 0.036(3) 0.028(2) -0.000(2) 0.002(2) -0.001(2)
C(17) 0.021(2) 0.019(2) 0.028(2) 0.0009(19) -0.004(2) -0.001(2)
C(18) 0.025(2) 0.022(2) 0.030(2) -0.000(2) 0.003(2) -0.000(2)
C(19) 0.022(2) 0.023(2) 0.039(3) 0.002(2) 0.005(2) 0.004(2)
C(20) 0.019(2) 0.019(2) 0.046(3) -0.000(2) 0.002(2) -0.001(2)
C(21) 0.018(2) 0.019(2) 0.034(2) -0.0012(19) -0.006(2) -0.005(2)

loop_
_atom_type_symbol
_atom_type_description
_atom_type_scat_dispersion_real
_atom_type_scat_dispersion_imag
_atom_type_scat_source
C C 0.018 0.009
;
International Tables for Crystallography
(1992, Vol. C, Tables 4.2.6.8 and 6.1.1.4)
;
H H 0.000 0.000
;
International Tables for Crystallography
(1992, Vol. C, Table 6.1.1.4)
;
Br Br -0.676 1.280
;
International Tables for Crystallography
(1992, Vol. C, Tables 4.2.6.8 and 6.1.1.4)
;
F F 0.073 0.053
;
International Tables for Crystallography
(1992, Vol. C, Tables 4.2.6.8 and 6.1.1.4)
;
N N 0.031 0.018
;
International Tables for Crystallography
(1992, Vol. C, Tables 4.2.6.8 and 6.1.1.4)
;
O O 0.049 0.032
;
International Tables for Crystallography
(1992, Vol. C, Tables 4.2.6.8 and 6.1.1.4)
;
S S 0.333 0.557
;
International Tables for Crystallography
(1992, Vol. C, Tables 4.2.6.8 and 6.1.1.4)
;

loop_
_geom_angle_atom_site_label_1
_geom_angle_atom_site_label_2
_geom_angle_atom_site_label_3
_geom_angle
O(1) S(1) O(2) 119.5(2)
O(1) S(1) C(1) 111.1(2)
O(1) S(1) C(2) 101.8(2)
O(2) S(1) C(1) 111.9(2)
O(2) S(1) C(2) 105.3(2)
C(1) S(1) C(2) 105.6(2)
O(3) S(2) O(4) 121.1(2)
O(3) S(2) C(1) 110.4(2)
O(3) S(2) C(6) 102.6(2)
O(4) S(2) C(1) 111.5(2)
O(4) S(2) C(6) 104.1(2)
C(1) S(2) C(6) 105.5(2)
Br(1) C(1) S(1) 118.3(2)
Br(1) C(1) S(2) 117.0(3)
S(1) C(1) S(2) 124.7(3)
S(1) C(2) F(1) 109.0(3)
S(1) C(2) F(2) 109.2(3)
S(1) C(2) C(3) 114.4(3)
F(1) C(2) F(2) 107.7(3)
F(1) C(2) C(3) 107.7(4)
F(2) C(2) C(3) 108.7(4)
F(3) C(3) F(4) 108.3(3)
F(3) C(3) C(2) 109.1(4)
F(3) C(3) C(4) 108.5(4)
F(4) C(3) C(2) 107.9(4)
F(4) C(3) C(4) 108.3(4)
C(2) C(3) C(4) 114.5(4)
F(5) C(4) F(6) 109.2(4)
F(5) C(4) C(3) 108.9(4)
F(5) C(4) C(5) 106.9(4)
F(6) C(4) C(3) 110.6(4)
F(6) C(4) C(5) 107.2(4)
C(3) C(4) C(5) 113.9(4)
F(7) C(5) F(8) 109.3(4)
F(7) C(5) F(9) 108.9(5)
F(7) C(5) C(4) 110.9(4)
F(8) C(5) F(9) 108.1(4)
F(8) C(5) C(4) 110.5(4)
F(9) C(5) C(4) 109.0(4)
S(2) C(6) F(10) 109.3(3)
S(2) C(6) F(11) 109.6(3)
S(2) C(6) C(7) 113.8(3)
F(10) C(6) F(11) 107.2(3)
F(10) C(6) C(7) 108.2(3)
F(11) C(6) C(7) 108.4(4)
F(12) C(7) F(13) 108.6(3)
F(12) C(7) C(6) 109.3(4)
F(12) C(7) C(8) 108.0(4)
F(13) C(7) C(6) 108.3(3)
F(13) C(7) C(8) 107.9(4)
C(6) C(7) C(8) 114.7(4)
F(14) C(8) F(15) 108.5(4)
F(14) C(8) C(7) 108.7(4)
F(14) C(8) C(9) 107.9(4)
F(15) C(8) C(7) 109.7(4)
F(15) C(8) C(9) 107.7(4)
C(7) C(8) C(9) 114.1(4)
F(16) C(9) F(17) 108.5(5)
F(16) C(9) F(18) 108.6(5)
F(16) C(9) C(8) 109.3(4)
F(17) C(9) F(18) 109.0(5)
F(17) C(9) C(8) 110.4(5)
F(18) C(9) C(8) 111.0(5)
C(10) N(1) C(17) 119.0(4)
C(10) N(1) C(21) 120.4(4)
C(17) N(1) C(21) 120.7(4)
N(1) C(10) C(11) 118.8(4)
N(1) C(10) C(15) 119.6(4)
C(11) C(10) C(15) 121.6(5)
C(10) C(11) C(12) 118.1(4)
C(11) C(12) C(13) 120.7(4)
C(12) C(13) C(14) 120.9(5)
C(12) C(13) C(16) 120.8(5)
C(14) C(13) C(16) 118.2(4)
C(13) C(14) C(15) 119.4(4)
C(10) C(15) C(14) 119.3(5)
F(19) C(16) F(20) 107.0(5)
F(19) C(16) F(21) 105.9(4)
F(19) C(16) C(13) 112.5(4)
F(20) C(16) F(21) 106.3(4)
F(20) C(16) C(13) 113.1(4)
F(21) C(16) C(13) 111.6(5)
N(1) C(17) C(18) 120.6(4)
C(17) C(18) C(19) 119.6(5)
C(18) C(19) C(20) 118.8(5)
C(19) C(20) C(21) 120.1(5)
N(1) C(21) C(20) 120.2(5)
C(10) C(11) H(11) 121.0
C(12) C(11) H(11) 121.0
C(11) C(12) H(12) 119.6
C(13) C(12) H(12) 119.6
C(13) C(14) H(14) 120.3
C(15) C(14) H(14) 120.3
C(10) C(15) H(15) 120.3
C(14) C(15) H(15) 120.3
N(1) C(17) H(17) 119.7
C(18) C(17) H(17) 119.7
C(17) C(18) H(18) 120.2
C(19) C(18) H(18) 120.2
C(18) C(19) H(19) 120.6
C(20) C(19) H(19) 120.6
C(19) C(20) H(20) 119.9
C(21) C(20) H(20) 119.9
N(1) C(21) H(21) 119.9
C(20) C(21) H(21) 119.9

loop_
_geom_bond_atom_site_label_1
_geom_bond_atom_site_label_2
_geom_bond_distance
Br(1) C(1) 1.883(5)
S(1) O(1) 1.440(3)
S(1) O(2) 1.431(3)
S(1) C(1) 1.666(5)
S(1) C(2) 1.859(5)
S(2) O(3) 1.435(3)
S(2) O(4) 1.435(3)
S(2) C(1) 1.674(5)
S(2) C(6) 1.842(5)
F(1) C(2) 1.361(5)
F(2) C(2) 1.339(5)
F(3) C(3) 1.332(5)
F(4) C(3) 1.352(5)
F(5) C(4) 1.341(6)
F(6) C(4) 1.342(6)
F(7) C(5) 1.310(6)
F(8) C(5) 1.322(7)
F(9) C(5) 1.326(7)
F(10) C(6) 1.360(5)
F(11) C(6) 1.355(6)
F(12) C(7) 1.340(6)
F(13) C(7) 1.351(5)
F(14) C(8) 1.340(6)
F(15) C(8) 1.349(6)
F(16) C(9) 1.327(6)
F(17) C(9) 1.322(7)
F(18) C(9) 1.336(7)
C(2) C(3) 1.562(7)
C(3) C(4) 1.542(7)
C(4) C(5) 1.564(8)
C(6) C(7) 1.556(7)
C(7) C(8) 1.551(7)
C(8) C(9) 1.542(9)
F(19) C(16) 1.341(6)
F(20) C(16) 1.323(6)
F(21) C(16) 1.353(7)
N(1) C(10) 1.445(7)
N(1) C(17) 1.356(6)
N(1) C(21) 1.354(6)
C(10) C(11) 1.402(7)
C(10) C(15) 1.382(7)
C(11) C(12) 1.379(8)
C(12) C(13) 1.380(7)
C(13) C(14) 1.383(8)
C(13) C(16) 1.498(8)
C(14) C(15) 1.388(8)
C(17) C(18) 1.367(8)
C(18) C(19) 1.395(7)
C(19) C(20) 1.382(8)
C(20) C(21) 1.371(8)
C(11) H(11) 0.950
C(12) H(12) 0.950
C(14) H(14) 0.950
C(15) H(15) 0.950
C(17) H(17) 0.950
C(18) H(18) 0.950
C(19) H(19) 0.950
C(20) H(20) 0.950
C(21) H(21) 0.950

loop_
_geom_contact_atom_site_label_1
_geom_contact_atom_site_label_2
_geom_contact_distance
_geom_contact_site_symmetry_2
Br(1) F(1) 3.271(3) 65502
Br(1) O(4) 3.146(3) 65502
Br(1) C(17) 3.519(5) .
F(1) C(19) 3.365(6) 64502
F(1) C(20) 3.031(6) 64502
F(2) F(12) 2.998(4) 65502
F(2) O(3) 3.074(4) 65502
F(2) O(4) 3.503(4) 65502
F(2) C(11) 3.186(5) .
F(2) C(12) 3.383(5) .
F(3) F(14) 2.896(4) 66503
F(3) F(16) 3.295(5) 66503
F(3) F(20) 3.501(4) 46404
F(4) F(13) 3.561(4) 65502
F(4) O(3) 3.080(4) 65502
F(4) C(17) 3.444(6) 65502
F(4) C(18) 3.404(6) 65502
F(5) F(6) 3.472(4) 66603
F(5) F(9) 3.122(4) 66603
F(5) F(19) 3.472(5) 66603
F(5) C(19) 3.316(6) 64502
F(5) C(20) 3.588(6) 64502
F(6) F(9) 3.539(5) 66603
F(6) F(12) 3.451(4) 65502
F(6) F(18) 3.272(4) 65502
F(6) F(19) 3.575(4) .
F(7) F(11) 3.069(5) 46504
F(7) F(13) 3.115(4) 46504
F(7) F(15) 3.190(4) 46504
F(7) F(16) 3.444(4) 66503
F(7) F(17) 3.249(5) 46504
F(7) F(19) 3.230(5) 66603
F(8) F(8) 3.178(5) 67603
F(8) F(13) 3.156(4) 65502
F(8) F(13) 3.058(4) 46504
F(9) F(11) 3.395(5) 46504
F(9) F(19) 3.306(5) 66603
F(9) C(19) 3.455(6) 46504
F(10) C(21) 3.350(5) 46404
F(11) F(19) 3.573(5) 65502
F(11) F(21) 3.242(4) 65502
F(12) C(11) 3.501(6) 64502
F(12) C(12) 3.321(6) 64502
F(12) C(13) 3.369(6) 64502
F(12) C(14) 3.587(6) 64502
F(13) C(5) 3.559(7) 56404
F(14) F(20) 3.523(5) 64502
F(14) O(2) 3.128(4) 66503
F(14) C(14) 3.436(7) 64502
F(14) C(20) 3.553(6) 46404
F(15) F(21) 3.496(5) 65502
F(15) C(20) 3.307(6) 46404
F(16) F(19) 3.190(5) 55401
F(16) F(20) 3.147(5) 55401
F(16) F(20) 3.474(5) 64502
F(16) F(21) 3.102(5) 55401
F(16) C(16) 3.403(7) 55401
F(17) F(20) 2.947(5) 55401
F(17) F(21) 3.544(5) 55401
F(17) C(18) 3.088(6) 76503
F(17) C(19) 3.315(6) 76503
F(18) F(19) 3.155(5) 64502
F(18) F(20) 3.034(5) 64502
F(18) C(16) 3.478(7) 64502
F(18) C(19) 3.403(7) 76503
F(20) C(9) 3.584(7) 55601
F(21) N(1) 3.319(5) 76603
F(21) C(17) 3.448(6) 76603
F(21) C(20) 3.473(6) 76603
F(21) C(21) 3.348(6) 76603
O(1) O(3) 3.508(4) 65502
O(1) C(10) 3.576(6) 65502
O(1) C(11) 3.185(6) 65502
O(1) C(14) 3.197(6) 46404
O(1) C(15) 3.556(6) 46404
O(1) C(17) 3.161(6) 65502
O(2) C(15) 3.549(6) 46404
O(2) C(20) 3.230(6) 64502
O(2) C(21) 3.224(6) 64502
O(3) C(17) 3.065(5) .
O(3) C(18) 3.321(6) .
O(4) N(1) 3.192(5) 64502
O(4) C(10) 3.310(5) 64502
O(4) C(21) 2.845(6) 64502
Br(1) H(11) 3.329 .
Br(1) H(11) 3.292 65502
Br(1) H(12) 3.070 65502
S(1) H(14) 3.179 46404
S(1) H(15) 3.371 46404
S(2) H(11) 3.539 .
F(1) H(11) 3.453 .
F(1) H(12) 3.193 .
F(1) H(19) 3.471 64502
F(1) H(20) 2.911 64502
F(2) H(11) 2.840 .
F(2) H(12) 3.196 .
F(3) H(14) 3.314 46404
F(3) H(20) 2.916 64502
F(4) H(17) 2.853 65502
F(4) H(18) 2.783 65502
F(5) H(19) 2.672 64502
F(5) H(20) 3.212 64502
F(6) H(12) 3.397 .
F(8) H(18) 2.995 46504
F(8) H(19) 3.566 46504
F(9) H(18) 3.306 46504
F(9) H(19) 2.979 46504
F(10) H(15) 3.193 46404
F(10) H(20) 3.433 46404
F(10) H(21) 2.768 46404
F(11) H(12) 3.493 65502
F(14) H(14) 3.269 64502
F(14) H(20) 2.699 46404
F(15) H(20) 2.806 46404
F(17) H(18) 2.765 76503
F(17) H(19) 3.170 76503
F(18) H(19) 2.749 76503
F(21) H(15) 3.466 76603
O(1) H(11) 3.053 65502
O(1) H(14) 2.410 46404
O(1) H(15) 3.148 46404
O(1) H(17) 2.279 65502
O(2) H(14) 3.100 46404
O(2) H(15) 2.995 46404
O(2) H(20) 2.752 64502
O(2) H(21) 2.720 64502
O(3) H(11) 3.109 .
O(3) H(17) 2.565 .
O(3) H(18) 3.048 .
O(4) H(21) 2.565 64502
C(1) H(11) 3.294 .
C(2) H(20) 3.541 64502
C(8) H(20) 3.311 46404
C(9) H(19) 3.427 76503
C(17) H(14) 3.512 76603
H(14) H(17) 3.138 76603
